data_7223269
loop_
_publ_author_name
'Jiang, Xiang'
'Hu, Kong-Qiu'
'Kou, Hui-Zhong'

_publ_section_title
;
 Tunable gas adsorption properties of porous coordination polymers by
 modification of macrocyclic metallic tectons
;
_journal_issue 22
_journal_name_full CrystEngComm
_journal_page_first 4084
_journal_paper_doi 10.1039/C5CE01577D
_journal_volume 18
_journal_year 2016
_chemical_formula_moiety 'C63 H88 N12 Ni2 O12,18(H2 O)'
_chemical_formula_sum 'C63 H124 N12 Ni2 O30'
_chemical_formula_weight 1647.15
_space_group_crystal_system orthorhombic
_space_group_IT_number 52
_space_group_name_Hall '-P 2a 2bc'
_space_group_name_H-M_alt 'P n n a'
_symmetry_space_group_name_Hall '-P 2a 2bc'
_symmetry_space_group_name_H-M 'P n n a'
_atom_sites_solution_hydrogens geom
_audit_creation_method SHELXL-2014/7
_audit_update_record
;
2015-10-14 deposited with the CCDC.
2015-11-13 downloaded from the CCDC.
;
_cell_angle_alpha 90
_cell_angle_beta 90
_cell_angle_gamma 90
_cell_formula_units_Z 4
_cell_length_a 12.0122(8)
_cell_length_b 25.0230(18)
_cell_length_c 31.873(3)
_cell_measurement_reflns_used 3424
_cell_measurement_temperature 173(2)
_cell_measurement_theta_max 19.82
_cell_measurement_theta_min 2.27
_cell_volume 9580.4(13)
_computing_cell_refinement 'Bruker SMART'
_computing_data_collection 'Bruker SMART'
_computing_data_reduction 'Bruker SAINT'
_computing_molecular_graphics 'Diamond 3.2'
_computing_publication_material 'Diamond 3.2'
_computing_structure_refinement 'SHELXL-2014/7 (Sheldrick, 2014)'
_computing_structure_solution 'SHELXL-2014/7 (Sheldrick, 2014)'
_diffrn_ambient_temperature 173(2)
_diffrn_measured_fraction_theta_full 0.999
_diffrn_measured_fraction_theta_max 0.999
_diffrn_measurement_device_type 'CCD area detector'
_diffrn_measurement_method 'phi and omega scans'
_diffrn_radiation_type MoK\a
_diffrn_radiation_wavelength 0.71073
_diffrn_reflns_av_R_equivalents 0.0678
_diffrn_reflns_av_unetI/netI 0.0902
_diffrn_reflns_Laue_measured_fraction_full 0.999
_diffrn_reflns_Laue_measured_fraction_max 0.999
_diffrn_reflns_limit_h_max 14
_diffrn_reflns_limit_h_min -11
_diffrn_reflns_limit_k_max 18
_diffrn_reflns_limit_k_min -29
_diffrn_reflns_limit_l_max 37
_diffrn_reflns_limit_l_min -28
_diffrn_reflns_number 35003
_diffrn_reflns_point_group_measured_fraction_full 0.999
_diffrn_reflns_point_group_measured_fraction_max 0.999
_diffrn_reflns_theta_full 25.050
_diffrn_reflns_theta_max 25.050
_diffrn_reflns_theta_min 1.035
_diffrn_source 'sealed tube'
_exptl_absorpt_coefficient_mu 0.466
_exptl_absorpt_correction_T_max 0.7454
_exptl_absorpt_correction_T_min 0.6740
_exptl_absorpt_correction_type multi-scan
_exptl_absorpt_process_details 'SADABS (Bruker, 2000)'
_exptl_crystal_colour purple
_exptl_crystal_density_diffrn 1.142
_exptl_crystal_description block
_exptl_crystal_F_000 3528
_exptl_crystal_size_max 0.56
_exptl_crystal_size_mid 0.48
_exptl_crystal_size_min 0.48
_platon_squeeze_details
;
;
_refine_diff_density_max 0.699
_refine_diff_density_min -0.785
_refine_diff_density_rms 0.077
_refine_ls_extinction_method none
_refine_ls_goodness_of_fit_ref 0.997
_refine_ls_hydrogen_treatment constr
_refine_ls_matrix_type full
_refine_ls_number_parameters 397
_refine_ls_number_reflns 8506
_refine_ls_number_restraints 397
_refine_ls_restrained_S_all 1.082
_refine_ls_R_factor_all 0.1290
_refine_ls_R_factor_gt 0.0794
_refine_ls_shift/su_max 0.001
_refine_ls_shift/su_mean 0.000
_refine_ls_structure_factor_coef Fsqd
_refine_ls_weighting_details 'w=1/[\s^2^(Fo^2^)+(0.1448P)^2^+0.2500P] where P=(Fo^2^+2Fc^2^)/3'
_refine_ls_weighting_scheme calc
_refine_ls_wR_factor_gt 0.2384
_refine_ls_wR_factor_ref 0.2592
_reflns_Friedel_coverage 0.000
_reflns_number_gt 4225
_reflns_number_total 8506
_reflns_threshold_expression 'I > 2\s(I)'
_cod_data_source_file c5ce01577d2.cif
_cod_data_source_block 7
_cod_depositor_comments
;
The following automatic conversions were performed:

'_exptl_absorpt_correction_type' value 'Multi-scan' changed to
'multi-scan' according to
/usr/data/users/saulius/crontab/automatic-downloads/rss-feeds/RSC/lib/dictionaries/cif_core.dic
dictionary named 'cif_core.dic' version 2.4.2 from 2011-04-26.

Automatic conversion script
Id: cif_fix_values 4268 2015-11-12 08:31:59Z antanas 

 Adding full bibliography for 7223263--7223270.cif.
;
_cod_original_cell_volume 9580.5(12)
_cod_database_code 7223269
_shelx_shelxl_version_number 2014/7
_shelx_space_group_comment
;
The symmetry employed for this shelxl refinement is uniquely defined
by the following loop, which should always be used as a source of
symmetry information in preference to the above space-group names.
They are only intended as comments.
;

loop_
_space_group_symop_operation_xyz
'x, y, z'
'-x+1/2, -y, z'
'-x+1/2, y+1/2, -z+1/2'
'x, -y+1/2, -z+1/2'
'-x, -y, -z'
'x-1/2, y, -z'
'x-1/2, -y-1/2, z-1/2'
'-x, y-1/2, z-1/2'

loop_
_atom_site_label
_atom_site_type_symbol
_atom_site_fract_x
_atom_site_fract_y
_atom_site_fract_z
_atom_site_U_iso_or_equiv
_atom_site_adp_type
_atom_site_occupancy
_atom_site_site_symmetry_order
_atom_site_calc_flag
_atom_site_refinement_flags_posn
_atom_site_refinement_flags_adp
_atom_site_refinement_flags_occupancy
O2 O -0.0113(3) 0.32337(15) 0.15556(11) 0.0664(12) Uani 1 1 d . . .
C1 C -0.0304(5) 0.3712(2) 0.16714(16) 0.0556(14) Uani 1 1 d . U .
O1 O -0.0956(4) 0.40161(16) 0.14884(12) 0.0761(13) Uani 1 1 d . . .
Ni1 Ni 0.08646(6) 0.76829(3) 0.61275(2) 0.0550(3) Uani 1 1 d . U .
C11 C 0.2838(4) 0.59328(17) 0.45286(12) 0.0329(10) Uani 1 1 d . U .
C9 C 0.2500 0.5000 0.36531(16) 0.0279(13) Uani 1 2 d S TU P
C14 C 0.2621(4) 0.65827(19) 0.52323(13) 0.0376(10) Uani 1 1 d . U .
C16 C 0.3725(4) 0.59881(19) 0.48023(13) 0.0399(11) Uani 1 1 d . U .
H16 H 0.4388 0.5806 0.4753 0.048 Uiso 1 1 calc R U .
C10 C 0.2126(4) 0.54607(18) 0.39343(12) 0.0335(10) Uani 1 1 d . U .
H10A H 0.1903 0.5764 0.3765 0.040 Uiso 1 1 calc R U .
H10B H 0.1497 0.5352 0.4105 0.040 Uiso 1 1 calc R U .
C12 C 0.1857(4) 0.61900(19) 0.45975(14) 0.0420(11) Uani 1 1 d . U .
H12 H 0.1266 0.6146 0.4412 0.050 Uiso 1 1 calc R U .
C8 C 0.1552(4) 0.48417(18) 0.33801(13) 0.0384(11) Uani 1 1 d . U .
H8A H 0.0913 0.4747 0.3551 0.046 Uiso 1 1 calc R U .
H8B H 0.1345 0.5136 0.3199 0.046 Uiso 1 1 calc R U .
C13 C 0.1745(4) 0.6521(2) 0.49491(14) 0.0417(11) Uani 1 1 d . U .
H13 H 0.1080 0.6702 0.4994 0.050 Uiso 1 1 calc R U .
C5 C 0.1349(4) 0.42628(19) 0.27784(14) 0.0397(11) Uani 1 1 d . U .
C15 C 0.3619(4) 0.63168(19) 0.51497(14) 0.0414(11) Uani 1 1 d . U .
H15 H 0.4220 0.6361 0.5330 0.050 Uiso 1 1 calc R U .
C4 C 0.1722(4) 0.38168(19) 0.25689(14) 0.0463(12) Uani 1 1 d . U .
H4 H 0.2344 0.3636 0.2669 0.056 Uiso 1 1 calc R U .
C2 C 0.0287(4) 0.3893(2) 0.20478(14) 0.0449(11) Uani 1 1 d . U .
C7 C -0.0062(4) 0.4361(2) 0.22512(15) 0.0550(13) Uani 1 1 d . U .
H7 H -0.0644 0.4559 0.2137 0.066 Uiso 1 1 calc R U .
C3 C 0.1199(4) 0.3635(2) 0.22169(16) 0.0493(12) Uani 1 1 d . U .
H3 H 0.1463 0.3327 0.2087 0.059 Uiso 1 1 calc R U .
C17 C 0.2506(5) 0.6929(2) 0.56066(14) 0.0452(12) Uani 1 1 d . U .
C6 C 0.0440(5) 0.4539(2) 0.26202(16) 0.0538(13) Uani 1 1 d . U .
H6 H 0.0168 0.4839 0.2759 0.065 Uiso 1 1 calc R U .
O4 O 0.3039(3) 0.56008(13) 0.41942(9) 0.0424(8) Uani 1 1 d . . .
O5 O 0.1567(3) 0.71192(16) 0.56844(11) 0.0601(11) Uani 1 1 d . . .
O3 O 0.1898(3) 0.43864(12) 0.31303(9) 0.0467(9) Uani 1 1 d . . .
N1 N 0.1616(4) 0.82864(18) 0.58110(13) 0.0614(13) Uani 1 1 d . . .
H1 H 0.1291 0.8621 0.5915 0.074 Uiso 1 1 calc R U .
N2 N 0.2273(4) 0.76416(19) 0.64721(13) 0.0611(13) Uani 1 1 d . . .
H2 H 0.2721 0.7347 0.6360 0.073 Uiso 1 1 calc R U .
N4 N 0.0096(6) 0.7054(2) 0.6458(2) 0.099(2) Uani 1 1 d . U .
N5 N -0.0598(5) 0.7741(3) 0.5760(2) 0.1044(15) Uani 1 1 d D U .
N6 N 0.0285(7) 0.8217(4) 0.52052(18) 0.125(3) Uani 1 1 d D . .
C20 C 0.2890(5) 0.8148(3) 0.63854(19) 0.0658(16) Uani 1 1 d . U .
H20A H 0.2576 0.8436 0.6551 0.079 Uiso 1 1 calc R U .
H20B H 0.3665 0.8107 0.6465 0.079 Uiso 1 1 calc R U .
C19 C 0.2818(5) 0.8278(3) 0.5952(2) 0.0698(17) Uani 1 1 d . U .
H19 H 0.3216 0.8005 0.5791 0.084 Uiso 1 1 calc R U .
C30 C -0.0272(9) 0.7758(5) 0.5315(3) 0.140(4) Uani 1 1 d D U .
H30A H 0.0200 0.7453 0.5255 0.168 Uiso 1 1 calc R U .
H30B H -0.0935 0.7727 0.5143 0.168 Uiso 1 1 calc R U .
C32 C -0.1165(6) 0.7211(3) 0.5900(3) 0.1044(15) Uani 1 1 d . U .
H32A H -0.1953 0.7228 0.5835 0.125 Uiso 1 1 calc R U .
H32B H -0.0849 0.6916 0.5742 0.125 Uiso 1 1 calc R U .
C29 C -0.0409(9) 0.8692(5) 0.5270(3) 0.161(3) Uani 1 1 d . U .
H29A H -0.0980 0.8704 0.5055 0.193 Uiso 1 1 calc R U .
H29B H 0.0049 0.9009 0.5240 0.193 Uiso 1 1 calc R U .
C31 C 0.1407(7) 0.8268(3) 0.5350(2) 0.097(2) Uani 1 1 d . U .
H31A H 0.1713 0.8592 0.5229 0.117 Uiso 1 1 calc R U .
H31B H 0.1829 0.7971 0.5237 0.117 Uiso 1 1 calc R U .
C27 C -0.1368(7) 0.8182(4) 0.5824(3) 0.117(3) Uani 1 1 d . U .
H27A H -0.2044 0.8109 0.5668 0.140 Uiso 1 1 calc R U .
H27B H -0.1566 0.8194 0.6119 0.140 Uiso 1 1 calc R U .
C26 C -0.1023(7) 0.7105(3) 0.6354(3) 0.112(2) Uani 1 1 d . U .
H26A H -0.1348 0.7395 0.6514 0.135 Uiso 1 1 calc R U .
H26B H -0.1412 0.6778 0.6428 0.135 Uiso 1 1 calc R U .
C28 C -0.0965(8) 0.8698(5) 0.5703(3) 0.137(3) Uani 1 1 d . U .
H28A H -0.0433 0.8822 0.5910 0.165 Uiso 1 1 calc R U .
H28B H -0.1582 0.8949 0.5699 0.165 Uiso 1 1 calc R U .
C24 C 0.0462(9) 0.6493(3) 0.6369(3) 0.121(3) Uani 1 1 d . U .
H24A H -0.0048 0.6246 0.6505 0.145 Uiso 1 1 calc R U .
H24B H 0.0425 0.6429 0.6069 0.145 Uiso 1 1 calc R U .
C22 C 0.1812(9) 0.6565(4) 0.6970(3) 0.139(3) Uani 1 1 d . U .
H22A H 0.1440 0.6326 0.7164 0.167 Uiso 1 1 calc R U .
H22B H 0.2607 0.6542 0.7022 0.167 Uiso 1 1 calc R U .
C25 C 0.0330(9) 0.7142(3) 0.6930(3) 0.117(3) Uani 1 1 d . U .
H25A H 0.0050 0.7491 0.7009 0.140 Uiso 1 1 calc R U .
H25B H -0.0084 0.6878 0.7089 0.140 Uiso 1 1 calc R U .
N3 N 0.1438(9) 0.7110(3) 0.7045(2) 0.120(3) Uani 1 1 d . U .
C21 C 0.2094(7) 0.7534(3) 0.69428(19) 0.093(2) Uani 1 1 d . U .
H21A H 0.2817 0.7481 0.7072 0.112 Uiso 1 1 calc R U .
H21B H 0.1771 0.7852 0.7067 0.112 Uiso 1 1 calc R U .
C18 C 0.3260(9) 0.8849(4) 0.5814(3) 0.156(4) Uani 1 1 d . U .
H18A H 0.2990 0.9115 0.6006 0.235 Uiso 1 1 calc R U .
H18B H 0.2998 0.8929 0.5536 0.235 Uiso 1 1 calc R U .
H18C H 0.4059 0.8850 0.5816 0.235 Uiso 1 1 calc R U .
C23 C 0.1563(9) 0.6387(4) 0.6512(3) 0.130(3) Uani 1 1 d . U .
H23A H 0.2082 0.6566 0.6326 0.156 Uiso 1 1 calc R U .
H23B H 0.1699 0.6006 0.6490 0.156 Uiso 1 1 calc R U .
O6 O 0.3369(3) 0.70072(16) 0.58279(12) 0.0702(12) Uani 1 1 d . . .

loop_
_atom_site_aniso_label
_atom_site_aniso_U_11
_atom_site_aniso_U_22
_atom_site_aniso_U_33
_atom_site_aniso_U_23
_atom_site_aniso_U_13
_atom_site_aniso_U_12
O2 0.079(3) 0.064(3) 0.056(2) -0.031(2) -0.030(2) 0.016(2)
C1 0.068(3) 0.055(3) 0.044(3) -0.019(2) -0.012(2) 0.014(3)
O1 0.102(3) 0.062(3) 0.065(3) -0.021(2) -0.047(2) 0.015(2)
Ni1 0.0606(5) 0.0627(5) 0.0416(4) -0.0290(3) 0.0152(3) -0.0117(4)
C11 0.041(3) 0.035(2) 0.0225(19) -0.0097(17) 0.0054(18) -0.003(2)
C9 0.036(3) 0.028(3) 0.020(2) 0.000 0.000 -0.001(3)
C14 0.043(3) 0.043(2) 0.027(2) -0.0095(18) 0.0045(19) -0.004(2)
C16 0.040(3) 0.047(3) 0.032(2) -0.014(2) 0.0031(19) -0.001(2)
C10 0.036(3) 0.040(2) 0.024(2) -0.0037(18) -0.0012(18) 0.000(2)
C12 0.044(3) 0.052(3) 0.030(2) -0.016(2) -0.008(2) -0.001(2)
C8 0.053(3) 0.038(3) 0.024(2) -0.0075(18) -0.005(2) 0.008(2)
C13 0.043(3) 0.048(3) 0.034(2) -0.016(2) 0.0038(19) 0.004(2)
C5 0.045(3) 0.040(2) 0.034(2) -0.0113(19) -0.015(2) 0.001(2)
C15 0.044(3) 0.052(3) 0.028(2) -0.0099(19) -0.0022(19) -0.004(2)
C4 0.052(3) 0.046(3) 0.040(2) -0.011(2) -0.012(2) 0.010(2)
C2 0.051(3) 0.046(3) 0.038(2) -0.013(2) -0.008(2) 0.002(2)
C7 0.063(3) 0.057(3) 0.045(3) -0.018(2) -0.023(2) 0.016(3)
C3 0.052(3) 0.050(3) 0.046(3) -0.019(2) -0.007(2) 0.010(2)
C17 0.050(3) 0.053(3) 0.033(2) -0.015(2) -0.003(2) 0.000(3)
C6 0.065(3) 0.050(3) 0.047(3) -0.021(2) -0.015(2) 0.013(2)
O4 0.051(2) 0.049(2) 0.0272(16) -0.0138(14) -0.0043(14) 0.0000(17)
O5 0.055(3) 0.080(3) 0.045(2) -0.036(2) 0.0034(18) -0.008(2)
O3 0.066(2) 0.0417(19) 0.0327(17) -0.0153(14) -0.0150(16) 0.0126(17)
N1 0.083(4) 0.059(3) 0.042(3) 0.000(2) 0.022(2) 0.018(3)
N2 0.080(3) 0.064(3) 0.039(2) -0.020(2) -0.010(2) 0.001(3)
N4 0.116(4) 0.073(4) 0.109(4) -0.053(3) 0.060(4) -0.041(4)
N5 0.056(2) 0.141(4) 0.116(3) -0.077(3) -0.0078(15) 0.010(2)
N6 0.139(7) 0.190(8) 0.045(3) -0.014(4) -0.008(4) 0.120(7)
C20 0.050(3) 0.077(4) 0.070(3) -0.032(3) -0.005(3) -0.004(3)
C19 0.065(4) 0.074(4) 0.070(3) -0.029(3) 0.029(3) -0.016(3)
C30 0.134(7) 0.191(8) 0.095(6) -0.052(6) -0.034(5) 0.057(6)
C32 0.056(2) 0.141(4) 0.116(3) -0.077(3) -0.0078(15) 0.010(2)
C29 0.169(6) 0.193(6) 0.119(5) -0.003(5) -0.011(5) 0.096(5)
C31 0.134(6) 0.107(5) 0.051(4) -0.002(3) 0.031(4) 0.045(5)
C27 0.077(4) 0.165(6) 0.108(5) -0.072(5) -0.018(4) 0.052(5)
C26 0.110(4) 0.107(4) 0.120(4) -0.059(4) 0.045(4) -0.041(4)
C28 0.127(5) 0.172(6) 0.113(5) -0.033(5) -0.007(4) 0.089(5)
C24 0.180(6) 0.070(4) 0.112(5) -0.037(4) 0.061(5) -0.052(5)
C22 0.222(6) 0.095(5) 0.101(5) -0.004(4) 0.037(5) 0.011(5)
C25 0.200(7) 0.063(4) 0.087(5) -0.021(4) 0.083(5) -0.028(5)
N3 0.237(8) 0.059(4) 0.066(4) -0.003(3) 0.059(5) -0.004(6)
C21 0.139(6) 0.091(5) 0.050(3) -0.020(3) 0.001(4) 0.015(5)
C18 0.173(8) 0.135(7) 0.161(8) -0.024(6) 0.049(7) -0.057(6)
C23 0.212(6) 0.075(4) 0.104(5) -0.014(4) 0.047(5) -0.007(5)
O6 0.079(3) 0.079(3) 0.052(2) -0.038(2) -0.021(2) 0.011(2)

loop_
_atom_type_symbol
_atom_type_description
_atom_type_scat_dispersion_real
_atom_type_scat_dispersion_imag
_atom_type_scat_source
C C 0.0033 0.0016 'International Tables Vol C Tables 4.2.6.8 and 6.1.1.4'
H H 0.0000 0.0000 'International Tables Vol C Tables 4.2.6.8 and 6.1.1.4'
N N 0.0061 0.0033 'International Tables Vol C Tables 4.2.6.8 and 6.1.1.4'
O O 0.0106 0.0060 'International Tables Vol C Tables 4.2.6.8 and 6.1.1.4'
Ni Ni 0.3393 1.1124 'International Tables Vol C Tables 4.2.6.8 and 6.1.1.4'

loop_
_geom_angle_atom_site_label_1
_geom_angle_atom_site_label_2
_geom_angle_atom_site_label_3
_geom_angle
_geom_angle_site_symmetry_1
_geom_angle_site_symmetry_3
C1 O2 Ni1 135.6(4) . 8
O1 C1 O2 123.7(5) . .
O1 C1 C2 120.1(5) . .
O2 C1 C2 116.1(5) . .
N2 Ni1 N1 86.3(2) . .
N2 Ni1 N4 93.3(3) . .
N1 Ni1 N4 179.6(3) . .
N2 Ni1 N5 178.8(3) . .
N1 Ni1 N5 92.5(3) . .
N4 Ni1 N5 87.9(3) . .
N2 Ni1 O2 92.27(17) . 8_566
N1 Ni1 O2 91.45(16) . 8_566
N4 Ni1 O2 88.69(17) . 8_566
N5 Ni1 O2 87.62(19) . 8_566
N2 Ni1 O5 89.71(16) . .
N1 Ni1 O5 89.27(16) . .
N4 Ni1 O5 90.59(18) . .
N5 Ni1 O5 90.41(17) . .
O2 Ni1 O5 177.93(15) 8_566 .
C12 C11 O4 124.3(4) . .
C12 C11 C16 121.2(4) . .
O4 C11 C16 114.5(4) . .
C8 C9 C8 108.4(5) 2_565 .
C8 C9 C10 111.5(2) 2_565 .
C8 C9 C10 108.6(2) . .
C8 C9 C10 108.6(2) 2_565 2_565
C8 C9 C10 111.6(2) . 2_565
C10 C9 C10 108.1(5) . 2_565
C13 C14 C15 118.2(4) . .
C13 C14 C17 121.1(4) . .
C15 C14 C17 120.7(4) . .
C11 C16 C15 119.5(4) . .
O4 C10 C9 107.6(3) . .
C11 C12 C13 119.5(4) . .
O3 C8 C9 108.1(3) . .
C14 C13 C12 120.8(4) . .
O3 C5 C4 115.7(4) . .
O3 C5 C6 125.3(4) . .
C4 C5 C6 118.9(4) . .
C16 C15 C14 120.8(4) . .
C3 C4 C5 121.3(5) . .
C3 C2 C7 116.6(4) . .
C3 C2 C1 123.9(5) . .
C7 C2 C1 119.4(5) . .
C6 C7 C2 121.7(5) . .
C4 C3 C2 122.0(5) . .
O5 C17 O6 124.6(4) . .
O5 C17 C14 117.8(4) . .
O6 C17 C14 117.5(5) . .
C5 C6 C7 119.3(5) . .
C11 O4 C10 117.8(3) . .
C17 O5 Ni1 136.8(3) . .
C5 O3 C8 120.0(3) . .
C31 N1 C19 116.9(5) . .
C31 N1 Ni1 113.1(5) . .
C19 N1 Ni1 105.5(3) . .
C20 N2 C21 113.5(5) . .
C20 N2 Ni1 105.8(4) . .
C21 N2 Ni1 114.9(4) . .
C26 N4 C24 108.9(7) . .
C26 N4 C25 113.2(6) . .
C24 N4 C25 105.2(7) . .
C26 N4 Ni1 103.8(6) . .
C24 N4 Ni1 118.5(4) . .
C25 N4 Ni1 107.5(4) . .
C27 N5 C30 106.4(8) . .
C27 N5 C32 109.2(6) . .
C30 N5 C32 114.6(6) . .
C27 N5 Ni1 120.2(5) . .
C30 N5 Ni1 108.3(5) . .
C32 N5 Ni1 98.4(5) . .
C30 N6 C31 116.8(8) . .
C30 N6 C29 111.4(9) . .
C31 N6 C29 114.7(9) . .
C19 C20 N2 110.1(5) . .
C20 C19 N1 110.5(5) . .
C20 C19 C18 117.0(6) . .
N1 C19 C18 103.0(6) . .
N6 C30 N5 113.5(8) . .
C26 C32 N5 112.5(6) . .
N6 C29 C28 112.6(8) . .
N6 C31 N1 118.7(6) . .
C28 C27 N5 115.6(8) . .
N4 C26 C32 111.1(7) . .
C27 C28 C29 112.4(9) . .
C23 C24 N4 112.7(7) . .
N3 C22 C23 111.2(8) . .
N3 C25 N4 115.1(7) . .
C21 N3 C25 116.7(8) . .
C21 N3 C22 120.8(9) . .
C25 N3 C22 108.0(9) . .
N3 C21 N2 116.8(6) . .
C24 C23 C22 115.2(9) . .

loop_
_geom_bond_atom_site_label_1
_geom_bond_atom_site_label_2
_geom_bond_distance
_geom_bond_site_symmetry_2
O2 C1 1.273(6) .
O2 Ni1 2.139(3) 8
C1 O1 1.238(6) .
C1 C2 1.466(7) .
Ni1 N2 2.020(5) .
Ni1 N1 2.028(5) .
Ni1 N4 2.106(6) .
Ni1 N5 2.117(6) .
Ni1 O2 2.139(3) 8_566
Ni1 O5 2.167(3) .
C11 C12 1.360(6) .
C11 O4 1.373(5) .
C11 C16 1.384(6) .
C9 C8 1.487(5) 2_565
C9 C8 1.487(5) .
C9 C10 1.528(5) .
C9 C10 1.528(5) 2_565
C14 C13 1.394(6) .
C14 C15 1.397(6) .
C14 C17 1.481(6) .
C16 C15 1.385(6) .
C10 O4 1.419(5) .
C12 C13 1.400(6) .
C8 O3 1.451(5) .
C5 O3 1.337(5) .
C5 C4 1.376(6) .
C5 C6 1.387(7) .
C4 C3 1.365(6) .
C2 C3 1.381(7) .
C2 C7 1.403(7) .
C7 C6 1.394(6) .
C17 O5 1.250(6) .
C17 O6 1.269(6) .
N1 C31 1.491(8) .
N1 C19 1.512(8) .
N2 C20 1.495(8) .
N2 C21 1.540(8) .
N4 C26 1.389(10) .
N4 C24 1.500(10) .
N4 C25 1.547(10) .
N5 C27 1.455(9) .
N5 C30 1.472(8) .
N5 C32 1.557(11) .
N6 C30 1.375(8) .
N6 C31 1.430(10) .
N6 C29 1.467(11) .
C20 C19 1.422(8) .
C19 C18 1.586(11) .
C32 C26 1.482(12) .
C29 C28 1.532(12) .
C27 C28 1.432(13) .
C24 C23 1.423(12) .
C22 N3 1.455(11) .
C22 C23 1.558(12) .
C25 N3 1.382(12) .
N3 C21 1.360(10) .

loop_
_platon_squeeze_void_nr
_platon_squeeze_void_average_x
_platon_squeeze_void_average_y
_platon_squeeze_void_average_z
_platon_squeeze_void_volume
_platon_squeeze_void_count_electrons
_platon_squeeze_void_content
1 -0.010 0.008 0.001 4762 1216 ' '
